data_7014655
loop_
_publ_author_name
'Abbasi, Alireza'
'Skripkin, Mikhail Yu'
'Eriksson, Lars'
'Torapava, Natallia'

_publ_section_title
;
 Ambidentate coordination of dimethyl sulfoxide in rhodium(III)
 complexes.
;
_journal_issue 5
_journal_name_full 'Dalton transactions (Cambridge, England : 2003)'
_journal_page_first 1111
_journal_page_last 1118
_journal_paper_doi 10.1039/c0dt01026j
_journal_volume 40
_journal_year 2011
_chemical_formula_moiety 'C10 H30 Cl O5 Rh S5, 2(C F3 O3 S)'
_chemical_formula_sum 'C12 H30 Cl F6 O11 Rh S7'
_chemical_formula_weight 827.14
_chemical_name_systematic
;
?
;
_space_group_IT_number 33
_symmetry_cell_setting orthorhombic
_symmetry_space_group_name_Hall 'P 2c -2n'
_symmetry_space_group_name_H-M 'P n a 21'
_atom_sites_solution_hydrogens geom
_atom_sites_solution_primary direct
_atom_sites_solution_secondary difmap
_audit_creation_method SHELXL-97
_cell_angle_alpha 90.00
_cell_angle_beta 90.00
_cell_angle_gamma 90.00
_cell_formula_units_Z 4
_cell_length_a 27.987(8)
_cell_length_b 11.065(3)
_cell_length_c 10.176(2)
_cell_measurement_reflns_used 22003
_cell_measurement_temperature 295(2)
_cell_measurement_theta_max 26.01
_cell_measurement_theta_min 2.35
_cell_volume 3151.3(14)
_computing_cell_refinement 'CrysAlis RED (Oxford Diffraction, 2003)'
_computing_data_collection 'CrysAlis CCD (Oxford Diffraction, 2003)'
_computing_data_reduction 'CrysAlis RED'
_computing_molecular_graphics 'Diamond (Brandenburg, 2001)'
_computing_publication_material 'Platon (Spek, 2003)'
_computing_structure_refinement 'SHELXL-97 (Sheldrick, 2008)'
_computing_structure_solution 'SHELXS-97 (Sheldrick, 2008)'
_diffrn_ambient_temperature 293(2)
_diffrn_detector_area_resol_mean 12
_diffrn_measured_fraction_theta_full 0.955
_diffrn_measured_fraction_theta_max 0.955
_diffrn_measurement_device_type 'X-calibur 2 with Sapphire-III CCD detector'
_diffrn_measurement_method '\w-scans at different \f'
_diffrn_radiation_monochromator graphite
_diffrn_radiation_source 'fine-focus sealed tube'
_diffrn_radiation_type MoK\a
_diffrn_radiation_wavelength 0.71073
_diffrn_reflns_av_R_equivalents 0.0812
_diffrn_reflns_av_sigmaI/netI 0.1068
_diffrn_reflns_limit_h_max 34
_diffrn_reflns_limit_h_min -34
_diffrn_reflns_limit_k_max 13
_diffrn_reflns_limit_k_min -13
_diffrn_reflns_limit_l_max 11
_diffrn_reflns_limit_l_min -11
_diffrn_reflns_number 22003
_diffrn_reflns_theta_full 26.01
_diffrn_reflns_theta_max 26.01
_diffrn_reflns_theta_min 2.35
_diffrn_standards_number 0
_exptl_absorpt_coefficient_mu 1.170
_exptl_absorpt_correction_T_max 0.8955
_exptl_absorpt_correction_T_min 0.8101
_exptl_absorpt_correction_type numerical
_exptl_absorpt_process_details 'X-red (STOE, 1997)'
_exptl_crystal_colour yellow
_exptl_crystal_density_diffrn 1.744
_exptl_crystal_density_method 'not measured'
_exptl_crystal_description block
_exptl_crystal_F_000 1672
_exptl_crystal_size_max 0.18
_exptl_crystal_size_mid 0.14
_exptl_crystal_size_min 0.09
_refine_diff_density_max 0.576
_refine_diff_density_min -0.596
_refine_diff_density_rms 0.082
_refine_ls_abs_structure_details 'Flack H D (1983), Acta Cryst. A39, 876-881'
_refine_ls_abs_structure_Flack 0.01(4)
_refine_ls_extinction_coef 0.00078(17)
_refine_ls_extinction_expression Fc^*^=kFc[1+0.001xFc^2^\l^3^/sin(2\q)]^-1/4^
_refine_ls_extinction_method SHELXL
_refine_ls_goodness_of_fit_ref 0.810
_refine_ls_hydrogen_treatment constr
_refine_ls_matrix_type full
_refine_ls_number_parameters 347
_refine_ls_number_reflns 5829
_refine_ls_number_restraints 209
_refine_ls_restrained_S_all 0.842
_refine_ls_R_factor_all 0.1007
_refine_ls_R_factor_gt 0.0409
_refine_ls_shift/su_max 0.000
_refine_ls_shift/su_mean 0.000
_refine_ls_structure_factor_coef Fsqd
_refine_ls_weighting_details 'calc w=1/[\s^2^(Fo^2^)+(0.0391P)^2^+0.0000P] where P=(Fo^2^+2Fc^2^)/3'
_refine_ls_weighting_scheme calc
_refine_ls_wR_factor_gt 0.0750
_refine_ls_wR_factor_ref 0.0882
_reflns_number_gt 3053
_reflns_number_total 5829
_reflns_threshold_expression I>2\s(I)
_cod_data_source_file C0DT01026J.TXT
_cod_data_source_block rh-5dmso_II
_cod_original_cell_volume 3151.1(13)
_cod_database_code 7014655

loop_
_symmetry_equiv_pos_as_xyz
'x, y, z'
'-x, -y, z+1/2'
'x+1/2, -y+1/2, z'
'-x+1/2, y+1/2, z+1/2'

loop_
_atom_site_label
_atom_site_type_symbol
_atom_site_fract_x
_atom_site_fract_y
_atom_site_fract_z
_atom_site_U_iso_or_equiv
_atom_site_adp_type
_atom_site_occupancy
_atom_site_symmetry_multiplicity
_atom_site_calc_flag
_atom_site_refinement_flags
_atom_site_disorder_assembly
_atom_site_disorder_group
Rh1 Rh 0.391427(17) 0.99579(7) 0.26168(5) 0.03377(14) Uani 1 1 d U . .
S1 S 0.40047(8) 1.1826(2) 0.1778(3) 0.0549(6) Uani 1 1 d U . .
O1 O 0.3891(3) 1.2748(5) 0.2777(8) 0.090(2) Uani 1 1 d U . .
C12 C 0.4572(4) 1.2107(9) 0.1101(11) 0.085(4) Uani 1 1 d U . .
H12A H 0.4811 1.2018 0.1770 0.128 Uiso 1 1 calc R . .
H12B H 0.4582 1.2915 0.0757 0.128 Uiso 1 1 calc R . .
H12C H 0.4633 1.1541 0.0405 0.128 Uiso 1 1 calc R . .
C11 C 0.3623(3) 1.2046(9) 0.0416(10) 0.067(3) Uani 1 1 d U . .
H11A H 0.3299 1.1896 0.0674 0.101 Uiso 1 1 calc R . .
H11B H 0.3711 1.1499 -0.0275 0.101 Uiso 1 1 calc R . .
H11C H 0.3653 1.2863 0.0109 0.101 Uiso 1 1 calc R . .
S2 S 0.40788(8) 0.9003(2) 0.0709(2) 0.0492(6) Uani 1 1 d U . .
O2 O 0.4217(2) 0.9804(6) -0.0419(6) 0.084(2) Uani 1 1 d U . .
C21 C 0.3583(3) 0.8106(8) 0.0291(10) 0.061(3) Uani 1 1 d U . .
H21A H 0.3312 0.8616 0.0130 0.092 Uiso 1 1 calc R . .
H21B H 0.3513 0.7564 0.1002 0.092 Uiso 1 1 calc R . .
H21C H 0.3655 0.7648 -0.0485 0.092 Uiso 1 1 calc R . .
C22 C 0.4524(3) 0.7881(9) 0.0962(11) 0.082(4) Uani 1 1 d U . .
H22A H 0.4820 0.8263 0.1198 0.123 Uiso 1 1 calc R . .
H22B H 0.4567 0.7426 0.0168 0.123 Uiso 1 1 calc R . .
H22C H 0.4425 0.7349 0.1656 0.123 Uiso 1 1 calc R . .
O3 O 0.32042(15) 1.0056(5) 0.2067(4) 0.0423(11) Uani 1 1 d U . .
S3 S 0.28102(6) 0.9938(2) 0.31275(16) 0.0409(4) Uani 1 1 d U . .
C32 C 0.2413(3) 0.8868(9) 0.2418(13) 0.082(4) Uani 1 1 d U . .
H32A H 0.2547 0.8073 0.2493 0.123 Uiso 1 1 calc R . .
H32B H 0.2364 0.9059 0.1508 0.123 Uiso 1 1 calc R . .
H32C H 0.2112 0.8895 0.2871 0.123 Uiso 1 1 calc R . .
C31 C 0.2468(4) 1.1254(9) 0.2812(14) 0.091(4) Uani 1 1 d U . .
H31A H 0.2636 1.1950 0.3131 0.137 Uiso 1 1 calc R . .
H31B H 0.2165 1.1191 0.3250 0.137 Uiso 1 1 calc R . .
H31C H 0.2417 1.1333 0.1883 0.137 Uiso 1 1 calc R . .
O4 O 0.37547(19) 0.8239(5) 0.3367(6) 0.0484(13) Uani 1 1 d U . .
S4 S 0.39256(8) 0.7858(2) 0.4767(3) 0.0610(7) Uani 1 1 d U . .
C42 C 0.3966(5) 0.6260(10) 0.4548(14) 0.129(5) Uani 1 1 d U . .
H42A H 0.4239 0.6073 0.4014 0.193 Uiso 1 1 calc R . .
H42B H 0.3681 0.5971 0.4124 0.193 Uiso 1 1 calc R . .
H42C H 0.3999 0.5875 0.5389 0.193 Uiso 1 1 calc R . .
C41 C 0.3413(3) 0.7878(9) 0.5747(11) 0.076(3) Uani 1 1 d U . .
H41A H 0.3336 0.8697 0.5974 0.114 Uiso 1 1 calc R . .
H41B H 0.3469 0.7422 0.6534 0.114 Uiso 1 1 calc R . .
H41C H 0.3151 0.7525 0.5272 0.114 Uiso 1 1 calc R . .
O5 O 0.37136(18) 1.0593(5) 0.4445(5) 0.0462(14) Uani 1 1 d U . .
S5 S 0.39934(8) 1.1588(2) 0.5223(2) 0.0545(6) Uani 1 1 d U . .
C52 C 0.4107(4) 1.0833(10) 0.6768(12) 0.086(3) Uani 1 1 d U . .
H52A H 0.4360 1.0256 0.6655 0.128 Uiso 1 1 calc R . .
H52B H 0.3823 1.0425 0.7052 0.128 Uiso 1 1 calc R . .
H52C H 0.4200 1.1419 0.7416 0.128 Uiso 1 1 calc R . .
C51 C 0.3523(4) 1.2565(9) 0.5713(12) 0.088(4) Uani 1 1 d U . .
H51A H 0.3418 1.3032 0.4971 0.132 Uiso 1 1 calc R . .
H51B H 0.3635 1.3098 0.6390 0.132 Uiso 1 1 calc R . .
H51C H 0.3261 1.2094 0.6041 0.132 Uiso 1 1 calc R . .
Cl1 Cl 0.47013(6) 0.9893(2) 0.3293(2) 0.0527(5) Uani 1 1 d U . .
S10 S 0.24560(8) 0.5141(3) 0.3419(2) 0.0590(6) Uani 1 1 d DU . .
O11 O 0.1983(2) 0.5184(11) 0.2973(9) 0.133(3) Uani 1 1 d DU . .
O12 O 0.2625(3) 0.6196(7) 0.4065(9) 0.112(3) Uani 1 1 d DU . .
O13 O 0.2563(4) 0.4040(8) 0.4063(9) 0.126(4) Uani 1 1 d DU . .
C10 C 0.2801(3) 0.5041(11) 0.1930(10) 0.070(2) Uani 1 1 d DU . .
F11 F 0.2711(3) 0.4104(7) 0.1203(7) 0.107(3) Uani 1 1 d DU . .
F12 F 0.2715(3) 0.5974(8) 0.1165(8) 0.135(3) Uani 1 1 d DU . .
F13 F 0.3255(2) 0.5059(9) 0.2129(7) 0.141(3) Uani 1 1 d DU . .
S20 S 0.41470(9) 0.5141(3) 0.8506(3) 0.0723(7) Uani 1 1 d DU . .
O21 O 0.4150(5) 0.6402(8) 0.8000(9) 0.167(4) Uani 1 1 d DU . .
O22 O 0.4211(3) 0.5138(7) 0.9906(7) 0.101(2) Uani 1 1 d DU . .
O23 O 0.3806(4) 0.4498(12) 0.7965(12) 0.198(6) Uani 1 1 d DU . .
C20 C 0.4704(5) 0.4654(12) 0.7828(14) 0.123(4) Uani 1 1 d DU . .
F21 F 0.4705(4) 0.4750(11) 0.6553(10) 0.211(5) Uani 1 1 d DU . .
F22 F 0.5062(3) 0.5303(13) 0.8241(12) 0.216(5) Uani 1 1 d DU . .
F23 F 0.4754(5) 0.3522(10) 0.8225(11) 0.212(5) Uani 1 1 d DU . .

loop_
_atom_site_aniso_label
_atom_site_aniso_U_11
_atom_site_aniso_U_22
_atom_site_aniso_U_33
_atom_site_aniso_U_23
_atom_site_aniso_U_13
_atom_site_aniso_U_12
Rh1 0.0286(2) 0.0456(3) 0.0271(3) 0.0002(4) -0.0004(3) 0.0009(4)
S1 0.0653(15) 0.0527(13) 0.0466(16) 0.0063(11) 0.0037(12) -0.0030(11)
O1 0.155(6) 0.046(3) 0.068(5) -0.014(4) 0.011(5) 0.016(4)
C12 0.068(6) 0.075(7) 0.112(11) 0.026(6) 0.024(6) -0.018(5)
C11 0.075(6) 0.080(7) 0.046(6) 0.023(5) 0.005(5) 0.018(5)
S2 0.0427(12) 0.0628(14) 0.0422(14) -0.0069(11) 0.0043(9) 0.0047(10)
O2 0.101(5) 0.104(5) 0.047(4) 0.007(4) 0.036(3) -0.005(4)
C21 0.057(5) 0.078(6) 0.049(7) -0.026(5) -0.015(5) -0.010(4)
C22 0.063(6) 0.089(7) 0.094(10) -0.044(6) -0.028(6) 0.038(5)
O3 0.031(2) 0.067(3) 0.029(3) 0.000(3) -0.0009(17) 0.007(3)
S3 0.0293(8) 0.0549(11) 0.0384(11) 0.0018(13) -0.0002(6) 0.0025(11)
C32 0.065(7) 0.091(6) 0.089(10) -0.020(7) 0.010(6) -0.033(5)
C31 0.087(8) 0.073(5) 0.114(11) 0.009(7) 0.030(7) 0.038(5)
O4 0.051(3) 0.054(3) 0.040(3) 0.014(3) -0.010(3) -0.001(3)
S4 0.0452(13) 0.0833(16) 0.0543(16) 0.0264(13) -0.0037(12) 0.0078(13)
C42 0.200(15) 0.082(7) 0.104(11) 0.034(7) 0.001(9) 0.069(9)
C41 0.079(7) 0.101(8) 0.048(7) 0.027(6) 0.010(5) 0.005(6)
O5 0.036(3) 0.068(3) 0.035(3) -0.013(3) 0.000(2) -0.003(2)
S5 0.0475(14) 0.0749(15) 0.0412(15) -0.0183(11) 0.0022(10) -0.0101(11)
C52 0.077(7) 0.128(9) 0.051(7) 0.000(6) -0.029(6) -0.021(6)
C51 0.072(7) 0.096(7) 0.097(9) -0.061(7) -0.018(6) 0.016(5)
Cl1 0.0290(9) 0.0782(14) 0.0508(12) -0.0037(15) -0.0056(8) 0.0005(12)
S10 0.0521(13) 0.0653(15) 0.0595(16) -0.0005(16) -0.0009(10) -0.0012(13)
O11 0.050(3) 0.230(9) 0.118(8) -0.030(7) -0.016(4) 0.011(5)
O12 0.134(7) 0.107(6) 0.093(7) -0.039(5) 0.012(5) -0.042(5)
O13 0.198(9) 0.099(6) 0.080(7) 0.032(5) 0.038(6) 0.039(6)
C10 0.061(5) 0.072(5) 0.077(5) 0.001(5) 0.006(4) -0.002(7)
F11 0.124(6) 0.107(5) 0.090(6) -0.034(4) 0.024(4) 0.000(4)
F12 0.192(8) 0.115(5) 0.099(7) 0.036(5) 0.047(5) 0.017(6)
F13 0.068(4) 0.223(7) 0.131(7) -0.019(7) 0.019(3) -0.009(5)
S20 0.0701(15) 0.0911(19) 0.0557(18) -0.0149(18) -0.0058(11) 0.0011(15)
O21 0.268(12) 0.130(6) 0.103(8) 0.013(6) -0.015(7) 0.093(6)
O22 0.151(6) 0.093(5) 0.060(4) -0.010(4) 0.004(4) -0.009(5)
O23 0.136(7) 0.296(12) 0.162(11) -0.130(9) -0.001(6) -0.086(8)
C20 0.127(7) 0.136(9) 0.107(9) 0.021(8) 0.029(8) 0.037(6)
F21 0.218(9) 0.312(12) 0.102(7) 0.048(7) 0.065(5) 0.133(8)
F22 0.083(5) 0.295(10) 0.269(12) 0.078(9) -0.003(6) -0.043(7)
F23 0.276(11) 0.159(6) 0.201(11) 0.067(6) 0.063(8) 0.109(6)

loop_
_atom_type_symbol
_atom_type_description
_atom_type_scat_dispersion_real
_atom_type_scat_dispersion_imag
_atom_type_scat_source
C C 0.0033 0.0016 'International Tables Vol C Tables 4.2.6.8 and 6.1.1.4'
H H 0.0000 0.0000 'International Tables Vol C Tables 4.2.6.8 and 6.1.1.4'
Rh Rh -1.1178 0.9187 'International Tables Vol C Tables 4.2.6.8 and 6.1.1.4'
F F 0.0171 0.0103 'International Tables Vol C Tables 4.2.6.8 and 6.1.1.4'
O O 0.0106 0.0060 'International Tables Vol C Tables 4.2.6.8 and 6.1.1.4'
S S 0.1246 0.1234 'International Tables Vol C Tables 4.2.6.8 and 6.1.1.4'
Cl Cl 0.1484 0.1585 'International Tables Vol C Tables 4.2.6.8 and 6.1.1.4'

loop_
_geom_angle_atom_site_label_1
_geom_angle_atom_site_label_2
_geom_angle_atom_site_label_3
_geom_angle
_geom_angle_site_symmetry_1
_geom_angle_site_symmetry_3
_geom_angle_publ_flag
O5 Rh1 O3 87.98(19) . . ?
O5 Rh1 O4 85.6(2) . . ?
O3 Rh1 O4 86.6(2) . . ?
O5 Rh1 S1 93.42(16) . . ?
O3 Rh1 S1 87.55(17) . . ?
O4 Rh1 S1 174.14(17) . . ?
O5 Rh1 S2 171.38(16) . . ?
O3 Rh1 S2 89.29(14) . . ?
O4 Rh1 S2 86.10(18) . . ?
S1 Rh1 S2 94.63(9) . . ?
O5 Rh1 Cl1 90.09(15) . . ?
O3 Rh1 Cl1 177.98(16) . . ?
O4 Rh1 Cl1 93.81(16) . . ?
S1 Rh1 Cl1 91.96(9) . . ?
S2 Rh1 Cl1 92.71(8) . . ?
O1 S1 C12 110.0(5) . . ?
O1 S1 C11 108.4(5) . . ?
C12 S1 C11 102.3(5) . . ?
O1 S1 Rh1 110.5(3) . . ?
C12 S1 Rh1 114.4(4) . . ?
C11 S1 Rh1 110.9(3) . . ?
S1 C12 H12A 109.5 . . ?
S1 C12 H12B 109.5 . . ?
H12A C12 H12B 109.5 . . ?
S1 C12 H12C 109.5 . . ?
H12A C12 H12C 109.5 . . ?
H12B C12 H12C 109.5 . . ?
S1 C11 H11A 109.5 . . ?
S1 C11 H11B 109.5 . . ?
H11A C11 H11B 109.5 . . ?
S1 C11 H11C 109.5 . . ?
H11A C11 H11C 109.5 . . ?
H11B C11 H11C 109.5 . . ?
O2 S2 C21 110.6(5) . . ?
O2 S2 C22 110.1(5) . . ?
C21 S2 C22 101.2(5) . . ?
O2 S2 Rh1 115.7(3) . . ?
C21 S2 Rh1 108.1(3) . . ?
C22 S2 Rh1 110.2(4) . . ?
S2 C21 H21A 109.5 . . ?
S2 C21 H21B 109.5 . . ?
H21A C21 H21B 109.5 . . ?
S2 C21 H21C 109.5 . . ?
H21A C21 H21C 109.5 . . ?
H21B C21 H21C 109.5 . . ?
S2 C22 H22A 109.5 . . ?
S2 C22 H22B 109.5 . . ?
H22A C22 H22B 109.5 . . ?
S2 C22 H22C 109.5 . . ?
H22A C22 H22C 109.5 . . ?
H22B C22 H22C 109.5 . . ?
S3 O3 Rh1 119.4(2) . . ?
O3 S3 C31 100.9(5) . . ?
O3 S3 C32 102.6(4) . . ?
C31 S3 C32 97.8(5) . . ?
S3 C32 H32A 109.5 . . ?
S3 C32 H32B 109.5 . . ?
H32A C32 H32B 109.5 . . ?
S3 C32 H32C 109.5 . . ?
H32A C32 H32C 109.5 . . ?
H32B C32 H32C 109.5 . . ?
S3 C31 H31A 109.5 . . ?
S3 C31 H31B 109.5 . . ?
H31A C31 H31B 109.5 . . ?
S3 C31 H31C 109.5 . . ?
H31A C31 H31C 109.5 . . ?
H31B C31 H31C 109.5 . . ?
S4 O4 Rh1 120.8(3) . . ?
O4 S4 C41 105.4(4) . . ?
O4 S4 C42 99.9(5) . . ?
C41 S4 C42 97.8(6) . . ?
S4 C42 H42A 109.5 . . ?
S4 C42 H42B 109.5 . . ?
H42A C42 H42B 109.5 . . ?
S4 C42 H42C 109.5 . . ?
H42A C42 H42C 109.5 . . ?
H42B C42 H42C 109.5 . . ?
S4 C41 H41A 109.5 . . ?
S4 C41 H41B 109.5 . . ?
H41A C41 H41B 109.5 . . ?
S4 C41 H41C 109.5 . . ?
H41A C41 H41C 109.5 . . ?
H41B C41 H41C 109.5 . . ?
S5 O5 Rh1 123.9(3) . . ?
O5 S5 C51 101.5(4) . . ?
O5 S5 C52 101.7(4) . . ?
C51 S5 C52 99.7(6) . . ?
S5 C52 H52A 109.5 . . ?
S5 C52 H52B 109.5 . . ?
H52A C52 H52B 109.5 . . ?
S5 C52 H52C 109.5 . . ?
H52A C52 H52C 109.5 . . ?
H52B C52 H52C 109.5 . . ?
S5 C51 H51A 109.5 . . ?
S5 C51 H51B 109.5 . . ?
H51A C51 H51B 109.5 . . ?
S5 C51 H51C 109.5 . . ?
H51A C51 H51C 109.5 . . ?
H51B C51 H51C 109.5 . . ?
O11 S10 O13 112.3(7) . . ?
O11 S10 O12 115.9(6) . . ?
O13 S10 O12 115.0(6) . . ?
O11 S10 C10 103.6(5) . . ?
O13 S10 C10 103.0(5) . . ?
O12 S10 C10 105.2(5) . . ?
F13 C10 F11 107.0(9) . . ?
F13 C10 F12 105.1(9) . . ?
F11 C10 F12 104.7(9) . . ?
F13 C10 S10 113.3(7) . . ?
F11 C10 S10 115.2(7) . . ?
F12 C10 S10 110.7(7) . . ?
O23 S20 O22 120.4(7) . . ?
O23 S20 O21 111.6(9) . . ?
O22 S20 O21 110.2(6) . . ?
O23 S20 C20 108.0(7) . . ?
O22 S20 C20 105.8(6) . . ?
O21 S20 C20 98.3(6) . . ?
F22 C20 F21 105.9(13) . . ?
F22 C20 F23 110.1(14) . . ?
F21 C20 F23 112.4(13) . . ?
F22 C20 S20 112.3(10) . . ?
F21 C20 S20 111.3(10) . . ?
F23 C20 S20 105.1(10) . . ?

loop_
_geom_bond_atom_site_label_1
_geom_bond_atom_site_label_2
_geom_bond_distance
_geom_bond_site_symmetry_2
_geom_bond_publ_flag
Rh1 O5 2.067(5) . ?
Rh1 O3 2.067(4) . ?
Rh1 O4 2.098(5) . ?
Rh1 S1 2.251(2) . ?
Rh1 S2 2.258(2) . ?
Rh1 Cl1 2.3087(18) . ?
S1 O1 1.475(7) . ?
S1 C12 1.758(10) . ?
S1 C11 1.766(10) . ?
C12 H12A 0.9600 . ?
C12 H12B 0.9600 . ?
C12 H12C 0.9600 . ?
C11 H11A 0.9600 . ?
C11 H11B 0.9600 . ?
C11 H11C 0.9600 . ?
S2 O2 1.500(6) . ?
S2 C21 1.757(8) . ?
S2 C22 1.777(9) . ?
C21 H21A 0.9600 . ?
C21 H21B 0.9600 . ?
C21 H21C 0.9600 . ?
C22 H22A 0.9600 . ?
C22 H22B 0.9600 . ?
C22 H22C 0.9600 . ?
O3 S3 1.549(5) . ?
S3 C31 1.772(9) . ?
S3 C32 1.777(9) . ?
C32 H32A 0.9600 . ?
C32 H32B 0.9600 . ?
C32 H32C 0.9600 . ?
C31 H31A 0.9600 . ?
C31 H31B 0.9600 . ?
C31 H31C 0.9600 . ?
O4 S4 1.561(6) . ?
S4 C41 1.748(10) . ?
S4 C42 1.786(11) . ?
C42 H42A 0.9600 . ?
C42 H42B 0.9600 . ?
C42 H42C 0.9600 . ?
C41 H41A 0.9600 . ?
C41 H41B 0.9600 . ?
C41 H41C 0.9600 . ?
O5 S5 1.566(5) . ?
S5 C51 1.775(9) . ?
S5 C52 1.808(12) . ?
C52 H52A 0.9600 . ?
C52 H52B 0.9600 . ?
C52 H52C 0.9600 . ?
C51 H51A 0.9600 . ?
C51 H51B 0.9600 . ?
C51 H51C 0.9600 . ?
S10 O11 1.401(7) . ?
S10 O13 1.415(8) . ?
S10 O12 1.421(8) . ?
S10 C10 1.799(10) . ?
C10 F13 1.287(10) . ?
C10 F11 1.298(10) . ?
C10 F12 1.315(10) . ?
S20 O23 1.311(8) . ?
S20 O22 1.436(7) . ?
S20 O21 1.487(9) . ?
S20 C20 1.788(13) . ?
C20 F22 1.301(13) . ?
C20 F21 1.303(14) . ?
C20 F23 1.323(12) . ?

loop_
_geom_torsion_atom_site_label_1
_geom_torsion_atom_site_label_2
_geom_torsion_atom_site_label_3
_geom_torsion_atom_site_label_4
_geom_torsion
_geom_torsion_site_symmetry_1
_geom_torsion_site_symmetry_2
_geom_torsion_site_symmetry_3
_geom_torsion_site_symmetry_4
_geom_torsion_publ_flag
O5 Rh1 S1 O1 -0.4(4) . . . . ?
O3 Rh1 S1 O1 87.4(4) . . . . ?
O4 Rh1 S1 O1 80(2) . . . . ?
S2 Rh1 S1 O1 176.5(4) . . . . ?
Cl1 Rh1 S1 O1 -90.6(4) . . . . ?
O5 Rh1 S1 C12 124.4(5) . . . . ?
O3 Rh1 S1 C12 -147.8(5) . . . . ?
O4 Rh1 S1 C12 -155.6(19) . . . . ?
S2 Rh1 S1 C12 -58.7(4) . . . . ?
Cl1 Rh1 S1 C12 34.2(4) . . . . ?
O5 Rh1 S1 C11 -120.6(4) . . . . ?
O3 Rh1 S1 C11 -32.7(4) . . . . ?
O4 Rh1 S1 C11 -41(2) . . . . ?
S2 Rh1 S1 C11 56.4(4) . . . . ?
Cl1 Rh1 S1 C11 149.2(4) . . . . ?
O5 Rh1 S2 O2 162.5(11) . . . . ?
O3 Rh1 S2 O2 90.9(4) . . . . ?
O4 Rh1 S2 O2 177.6(3) . . . . ?
S1 Rh1 S2 O2 3.4(3) . . . . ?
Cl1 Rh1 S2 O2 -88.8(3) . . . . ?
O5 Rh1 S2 C21 37.8(12) . . . . ?
O3 Rh1 S2 C21 -33.7(4) . . . . ?
O4 Rh1 S2 C21 53.0(4) . . . . ?
S1 Rh1 S2 C21 -121.2(4) . . . . ?
Cl1 Rh1 S2 C21 146.6(4) . . . . ?
O5 Rh1 S2 C22 -71.9(12) . . . . ?
O3 Rh1 S2 C22 -143.4(4) . . . . ?
O4 Rh1 S2 C22 -56.8(4) . . . . ?
S1 Rh1 S2 C22 129.1(4) . . . . ?
Cl1 Rh1 S2 C22 36.9(4) . . . . ?
O5 Rh1 O3 S3 -27.1(4) . . . . ?
O4 Rh1 O3 S3 58.6(4) . . . . ?
S1 Rh1 O3 S3 -120.6(3) . . . . ?
S2 Rh1 O3 S3 144.7(3) . . . . ?
Cl1 Rh1 O3 S3 -45(5) . . . . ?
Rh1 O3 S3 C31 127.3(5) . . . . ?
Rh1 O3 S3 C32 -132.0(5) . . . . ?
O5 Rh1 O4 S4 -44.8(4) . . . . ?
O3 Rh1 O4 S4 -133.1(4) . . . . ?
S1 Rh1 O4 S4 -125.3(17) . . . . ?
S2 Rh1 O4 S4 137.4(4) . . . . ?
Cl1 Rh1 O4 S4 45.0(4) . . . . ?
Rh1 O4 S4 C41 106.5(5) . . . . ?
Rh1 O4 S4 C42 -152.5(6) . . . . ?
O3 Rh1 O5 S5 -136.4(4) . . . . ?
O4 Rh1 O5 S5 136.8(4) . . . . ?
S1 Rh1 O5 S5 -49.0(4) . . . . ?
S2 Rh1 O5 S5 152.0(8) . . . . ?
Cl1 Rh1 O5 S5 43.0(4) . . . . ?
Rh1 O5 S5 C51 132.6(5) . . . . ?
Rh1 O5 S5 C52 -124.9(5) . . . . ?
O11 S10 C10 F13 176.4(9) . . . . ?
O13 S10 C10 F13 -66.5(10) . . . . ?
O12 S10 C10 F13 54.3(10) . . . . ?
O11 S10 C10 F11 -59.9(10) . . . . ?
O13 S10 C10 F11 57.2(9) . . . . ?
O12 S10 C10 F11 178.0(8) . . . . ?
O11 S10 C10 F12 58.6(9) . . . . ?
O13 S10 C10 F12 175.8(9) . . . . ?
O12 S10 C10 F12 -63.4(9) . . . . ?
O23 S20 C20 F22 175.4(11) . . . . ?
O22 S20 C20 F22 -54.4(11) . . . . ?
O21 S20 C20 F22 59.5(11) . . . . ?
O23 S20 C20 F21 56.9(13) . . . . ?
O22 S20 C20 F21 -172.9(11) . . . . ?
O21 S20 C20 F21 -59.1(12) . . . . ?
O23 S20 C20 F23 -64.9(13) . . . . ?
O22 S20 C20 F23 65.2(11) . . . . ?
O21 S20 C20 F23 179.1(11) . . . . ?
